data_1519097
loop_
_publ_author_name
'Christian Kranenberg'
'Dirk Johrendt'
'Albrecht Mewis'
'Rainer Pottgen'
'Gunter Kotzyba'
'Carsten Rosenhahn'
'Bernd D Mosel'

_publ_section_title
;
 Structure and properties of the compounds LnAl2X2 (Ln=Eu, Yb; X=Si, Ge)
;
_journal_name_full 'Solid State Sciences'
_journal_page_first 215
_journal_page_last 222
_journal_volume 2
_journal_year 2000
_chemical_formula_sum 'Al2 Eu Si2'
_chemical_formula_weight 262.098
_space_group_IT_number 164
_symmetry_cell_setting trigonal
_symmetry_Int_Tables_number 164
_symmetry_space_group_name_Hall '-P 3 2"'
_symmetry_space_group_name_H-M 'P -3 m 1'
_cell_angle_alpha 90
_cell_angle_beta 90
_cell_angle_gamma 120
_cell_formula_units_Z 1
_cell_length_a 4.181(1)
_cell_length_b 4.181(1)
_cell_length_c 7.259(1)
_cell_volume 109.89(4)
_diffrn_ambient_temperature 293
_diffrn_radiation_probe x-ray
_diffrn_radiation_type MoK\a
_diffrn_radiation_wavelength 0.71073
_exptl_absorpt_coefficient_mu 14.995
_exptl_crystal_density_diffrn 3.96
_exptl_crystal_F_000 117
_refine_ls_number_reflns 296
_refine_ls_R_factor_gt 0.010
_refine_ls_wR_factor_gt 0.024
_cod_data_source_file SSS-2000-2-215-222-3.cif
_cod_data_source_block EuAl2Si2
_cod_original_cell_volume 109.89(6)
_cod_database_code 1519097

loop_
_symmetry_equiv_pos_site_id
_symmetry_equiv_pos_as_xyz
1 x,y,z
2 -y,x-y,z
3 -x+y,-x,z
4 y,x,-z
5 -x,-x+y,-z
6 x-y,-y,-z
7 -x,-y,-z
8 y,-x+y,-z
9 x-y,x,-z
10 -y,-x,z
11 x,x-y,z
12 -x+y,y,z

loop_
_atom_site_aniso_label
_atom_site_aniso_U_11
_atom_site_aniso_U_22
_atom_site_aniso_U_33
_atom_site_aniso_U_23
_atom_site_aniso_U_13
_atom_site_aniso_U_12
Eu 0.0079(1) 0.0079(1) 0.0080(1) 0.0000 0.0000 0.0000
Si 0.0072(2) 0.0072(2) 0.0078(2) 0.0000 0.0000 0.0000
Al 0.0080(2) 0.0080(2) 0.0090(2) 0.0000 0.0000 0.0000

loop_
_atom_site_label
_atom_site_type_symbol
_atom_site_thermal_displace_type
_atom_site_fract_x
_atom_site_fract_y
_atom_site_fract_z
_atom_site_occupancy
_atom_site_U_iso_or_equiv
_atom_site_calc_flag
_atom_site_refinement_flags
_atom_site_disorder_assembly
_atom_site_disorder_group
Eu Eu Uani 0.00000 0.00000 0.00000 1.000 0.0097(1) . . . .
Si Si Uani 0.33333 0.66667 0.2617(3) 1.000 0.0090(1) . . . .
Al Al Uani 0.33333 0.66667 0.62980(10) 1.000 0.0101(1) . . . .

loop_
_geom_angle_atom_site_label_1
_geom_angle_atom_site_label_2
_geom_angle_atom_site_label_3
_geom_angle
_geom_angle_site_symmetry_1
_geom_angle_site_symmetry_2
_geom_angle_site_symmetry_3
_geom_angle_publ_flag
Si Eu Si 85.77(3) . . 1_445 yes
Si Eu Si 85.77(3) . . 1_545 yes
Si Eu Si 180.00 . . 4_445 yes
Si Eu Si 94.23(3) . . 4_455 yes
Si Eu Si 94.23(3) . . 4_555 yes
Si Eu Si 85.77(3) 1_445 . 1_545 yes
Si Eu Si 94.23(3) 1_445 . 4_445 yes
Si Eu Si 94.23(3) 1_445 . 4_455 yes
Si Eu Si 180.00 1_445 . 4_555 yes
Si Eu Si 94.23(3) 1_545 . 4_445 yes
Si Eu Si 180.00 1_545 . 4_455 yes
Si Eu Si 94.23(3) 1_545 . 4_555 yes
Si Eu Si 85.77(3) 4_445 . 4_455 yes
Si Eu Si 85.77(3) 4_445 . 4_555 yes
Si Eu Si 85.77(3) 4_455 . 4_555 yes
Eu Si Al 128.20(3) . . . yes
Eu Si Eu 85.77(5) . . 1_565 yes
Eu Si Eu 85.77(5) . . 1_665 yes
Eu Si Al 79.53(2) . . 4_456 yes
Eu Si Al 79.53(2) . . 4_556 yes
Eu Si Al 159.87(8) . . 4_566 yes
Eu Si Al 128.20(3) 1_565 . . yes
Eu Si Al 128.20(3) 1_665 . . yes
Al Si Al 71.93(5) . . 4_456 yes
Al Si Al 71.93(5) . . 4_556 yes
Al Si Al 71.93(5) . . 4_566 yes
Eu Si Eu 85.77(5) 1_565 . 1_665 yes
Eu Si Al 79.53(2) 1_565 . 4_456 yes
Eu Si Al 159.87(8) 1_565 . 4_556 yes
Eu Si Al 79.53(2) 1_565 . 4_566 yes
Eu Si Al 159.87(8) 1_665 . 4_456 yes
Eu Si Al 79.53(2) 1_665 . 4_556 yes
Eu Si Al 79.53(2) 1_665 . 4_566 yes
Al Si Al 110.84(5) 4_456 . 4_556 yes
Al Si Al 110.84(5) 4_456 . 4_566 yes
Al Si Al 110.84(5) 4_556 . 4_566 yes
Si Al Si 108.07(5) . . 4_456 yes
Si Al Si 108.07(5) . . 4_556 yes
Si Al Si 108.07(5) . . 4_566 yes
Si Al Si 110.84(3) 4_456 . 4_556 yes
Si Al Si 110.84(3) 4_456 . 4_566 yes
Si Al Si 110.84(3) 4_556 . 4_566 yes

loop_
_geom_bond_atom_site_label_1
_geom_bond_atom_site_label_2
_geom_bond_distance
_geom_bond_site_symmetry_1
_geom_bond_site_symmetry_2
_geom_bond_publ_flag
Eu Si 3.0718(15) . . yes
Eu Si 3.0718(15) . 1_445 yes
Eu Si 3.0718(15) . 1_545 yes
Eu Si 3.0718(15) . 4_445 yes
Eu Si 3.0718(15) . 4_455 yes
Eu Si 3.0718(15) . 4_555 yes
Si Al 2.672(2) . . yes
Si Al 2.5391(9) . 4_456 yes
Si Al 2.5391(9) . 4_556 yes
Si Al 2.5391(9) . 4_566 yes
